data_7150126
loop_
_publ_author_name
'Kuhnert, Nikolai'
'Burzlaff, Nicolai'
'Patel, Chirag'
'Lopez-Periago, Ana'

_publ_section_title
;
 Tuning the size of macrocyclic cavities in trianglimine macrocycles.
;
_journal_issue 10
_journal_name_full 'Organic &amp; biomolecular chemistry'
_journal_page_first 1911
_journal_page_last 1921
_journal_paper_doi 10.1039/b417941b
_journal_volume 3
_journal_year 2005
_chemical_formula_sum 'C14 H10 O3'
_chemical_formula_weight 226.22
_chemical_name_common '4,4`-diformylphenyl ether'
_space_group_IT_number 14
_symmetry_cell_setting monoclinic
_symmetry_space_group_name_Hall '-P 2yn'
_symmetry_space_group_name_H-M 'P 1 21/n 1'
_atom_sites_solution_hydrogens geom
_atom_sites_solution_primary direct
_atom_sites_solution_secondary difmap
_audit_creation_method SHELXL-97
_cell_angle_alpha 90.00
_cell_angle_beta 102.40(3)
_cell_angle_gamma 90.00
_cell_formula_units_Z 4
_cell_length_a 12.543(6)
_cell_length_b 7.122(3)
_cell_length_c 12.956(6)
_cell_measurement_reflns_used 28
_cell_measurement_temperature 188(2)
_cell_measurement_theta_max 12.51
_cell_measurement_theta_min 4.36
_cell_volume 1130.4(9)
_computing_cell_refinement 'Bruker XSCANS'
_computing_data_collection 'Bruker XSCANS'
_computing_data_reduction 'Bruker SHELXTL'
_computing_molecular_graphics 'Bruker SHELXTL'
_computing_publication_material 'Bruker SHELXTL'
_computing_structure_refinement 'SHELXL-97 (Sheldrick, 1997)'
_computing_structure_solution 'SHELXS-97 (Sheldrick, 1990)'
_diffrn_ambient_temperature 188(2)
_diffrn_measured_fraction_theta_full 0.994
_diffrn_measured_fraction_theta_max 0.994
_diffrn_measurement_device_type 'Bruker P4'
_diffrn_measurement_method '\w scans'
_diffrn_radiation_monochromator graphite
_diffrn_radiation_source 'fine-focus sealed tube'
_diffrn_radiation_type MoK\a
_diffrn_radiation_wavelength 0.71073
_diffrn_reflns_av_R_equivalents 0.0456
_diffrn_reflns_av_sigmaI/netI 0.0373
_diffrn_reflns_limit_h_max 16
_diffrn_reflns_limit_h_min -16
_diffrn_reflns_limit_k_max 9
_diffrn_reflns_limit_k_min -6
_diffrn_reflns_limit_l_max 16
_diffrn_reflns_limit_l_min -16
_diffrn_reflns_number 2834
_diffrn_reflns_theta_full 27.00
_diffrn_reflns_theta_max 27.00
_diffrn_reflns_theta_min 2.05
_diffrn_standards_decay_% 0
_diffrn_standards_interval_count 97
_diffrn_standards_number 3
_exptl_absorpt_coefficient_mu 0.094
_exptl_absorpt_correction_type none
_exptl_crystal_colour colourless
_exptl_crystal_density_diffrn 1.329
_exptl_crystal_density_meas 0
_exptl_crystal_density_method 'not measured'
_exptl_crystal_description block
_exptl_crystal_F_000 472
_exptl_crystal_size_max 0.5
_exptl_crystal_size_mid 0.4
_exptl_crystal_size_min 0.3
_refine_diff_density_max 0.254
_refine_diff_density_min -0.287
_refine_diff_density_rms 0.061
_refine_ls_extinction_coef 0.045(4)
_refine_ls_extinction_expression Fc^*^=kFc[1+0.001xFc^2^\l^3^/sin(2\q)]^-1/4^
_refine_ls_extinction_method SHELXL
_refine_ls_goodness_of_fit_ref 1.018
_refine_ls_hydrogen_treatment mixed
_refine_ls_matrix_type full
_refine_ls_number_parameters 163
_refine_ls_number_reflns 2450
_refine_ls_number_restraints 0
_refine_ls_restrained_S_all 1.018
_refine_ls_R_factor_all 0.0744
_refine_ls_R_factor_gt 0.0495
_refine_ls_shift/su_max 0.288
_refine_ls_shift/su_mean 0.002
_refine_ls_structure_factor_coef Fsqd
_refine_ls_weighting_details 'calc w=1/[\s^2^(Fo^2^)+(0.0668P)^2^+0.3822P] where P=(Fo^2^+2Fc^2^)/3'
_refine_ls_weighting_scheme calc
_refine_ls_wR_factor_gt 0.1211
_refine_ls_wR_factor_ref 0.1366
_reflns_number_gt 1760
_reflns_number_total 2450
_reflns_threshold_expression >2sigma(I)
_cod_data_source_file b417941b.txt
_cod_data_source_block nkbu03
_cod_depositor_comments
;
The following automatic conversions were performed:
'_symmetry_cell_setting' value 'Monoclinic' changed to 'monoclinic'
according to '/home/saulius/struct/CIF-dictionaries/cif_core.dic'
dictionary named 'cif_core.dic' version 2.4.1 from 2010-06-29.

Automatic conversion script
Id: cif_fix_enum 1527 2010-12-29 10:47:43Z saulius 
;
_cod_original_sg_symbol_H-M P2(1)/n
_cod_database_code 7150126

loop_
_symmetry_equiv_pos_as_xyz
'x, y, z'
'-x+1/2, y+1/2, -z+1/2'
'-x, -y, -z'
'x-1/2, -y-1/2, z-1/2'

loop_
_atom_site_label
_atom_site_type_symbol
_atom_site_fract_x
_atom_site_fract_y
_atom_site_fract_z
_atom_site_U_iso_or_equiv
_atom_site_adp_type
_atom_site_occupancy
_atom_site_symmetry_multiplicity
_atom_site_calc_flag
_atom_site_refinement_flags
_atom_site_disorder_assembly
_atom_site_disorder_group
O1 O -0.09858(15) 0.3285(2) -0.16808(13) 0.0583(5) Uani 1 1 d . . .
C1 C -0.00908(19) 0.3105(3) -0.11185(17) 0.0409(5) Uani 1 1 d . . .
O2 O 0.07834(12) 0.0776(2) 0.31466(10) 0.0429(4) Uani 1 1 d . . .
C2 C 0.01251(15) 0.2537(2) 0.00042(15) 0.0308(4) Uani 1 1 d . . .
O3 O 0.19675(13) 0.7508(2) 0.65041(11) 0.0450(4) Uani 1 1 d . . .
C3 C 0.12059(16) 0.2381(3) 0.05748(16) 0.0369(5) Uani 1 1 d . . .
H3 H 0.1787 0.2665 0.0236 0.044 Uiso 1 1 calc R . .
C4 C 0.14407(16) 0.1820(3) 0.16207(17) 0.0397(5) Uani 1 1 d . . .
H4 H 0.2175 0.1702 0.2000 0.048 Uiso 1 1 calc R . .
C5 C 0.05792(16) 0.1432(3) 0.21048(14) 0.0332(4) Uani 1 1 d . . .
C6 C -0.05000(16) 0.1590(3) 0.15580(15) 0.0345(4) Uani 1 1 d . . .
H6 H -0.1079 0.1322 0.1903 0.041 Uiso 1 1 calc R . .
C7 C -0.07245(15) 0.2139(3) 0.05098(15) 0.0340(4) Uani 1 1 d . . .
H7 H -0.1460 0.2245 0.0133 0.041 Uiso 1 1 calc R . .
C8 C 0.10185(15) 0.2088(3) 0.39517(14) 0.0303(4) Uani 1 1 d . . .
C9 C 0.11941(15) 0.1382(3) 0.49808(14) 0.0323(4) Uani 1 1 d . . .
H9 H 0.1157 0.0070 0.5100 0.039 Uiso 1 1 calc R . .
C10 C 0.14235(14) 0.2620(3) 0.58256(14) 0.0317(4) Uani 1 1 d . . .
H10 H 0.1533 0.2150 0.6527 0.038 Uiso 1 1 calc R . .
C11 C 0.14962(13) 0.4560(3) 0.56583(13) 0.0276(4) Uani 1 1 d . . .
C12 C 0.13064(13) 0.5228(3) 0.46190(14) 0.0272(4) Uani 1 1 d . . .
H12 H 0.1343 0.6540 0.4498 0.033 Uiso 1 1 calc R . .
C13 C 0.10660(14) 0.4016(3) 0.37622(14) 0.0294(4) Uani 1 1 d . . .
H13 H 0.0936 0.4486 0.3060 0.035 Uiso 1 1 calc R . .
C14 C 0.17749(16) 0.5838(3) 0.65650(15) 0.0352(4) Uani 1 1 d . . .
H1 H 0.0477(11) 0.343(2) -0.1569(11) 0.000(3) Uiso 1 1 d . . .
H14 H 0.1803(16) 0.527(3) 0.7303(16) 0.042(6) Uiso 1 1 d . . .

loop_
_atom_site_aniso_label
_atom_site_aniso_U_11
_atom_site_aniso_U_22
_atom_site_aniso_U_33
_atom_site_aniso_U_23
_atom_site_aniso_U_13
_atom_site_aniso_U_12
O1 0.0710(11) 0.0486(10) 0.0448(9) 0.0072(8) -0.0112(8) -0.0014(9)
C1 0.0546(13) 0.0284(10) 0.0376(11) -0.0016(8) 0.0050(10) 0.0028(9)
O2 0.0649(10) 0.0284(7) 0.0294(7) -0.0020(6) -0.0030(6) -0.0040(7)
C2 0.0352(10) 0.0249(9) 0.0305(9) -0.0050(8) 0.0028(7) 0.0036(7)
O3 0.0589(10) 0.0347(8) 0.0376(8) -0.0056(6) 0.0018(7) -0.0039(7)
C3 0.0314(10) 0.0399(11) 0.0394(11) -0.0020(9) 0.0074(8) 0.0057(8)
C4 0.0294(9) 0.0417(11) 0.0431(11) -0.0040(9) -0.0033(8) 0.0047(8)
C5 0.0436(10) 0.0253(9) 0.0277(9) -0.0056(7) 0.0011(8) 0.0004(8)
C6 0.0360(10) 0.0328(10) 0.0345(10) -0.0052(8) 0.0074(8) -0.0032(8)
C7 0.0298(9) 0.0297(10) 0.0387(11) -0.0046(8) -0.0011(8) 0.0010(8)
C8 0.0297(9) 0.0298(10) 0.0281(9) -0.0043(7) -0.0011(7) -0.0020(7)
C9 0.0340(9) 0.0260(9) 0.0349(10) 0.0047(8) 0.0031(8) -0.0013(7)
C10 0.0302(9) 0.0362(10) 0.0272(9) 0.0057(8) 0.0027(7) 0.0006(8)
C11 0.0213(8) 0.0322(10) 0.0283(9) -0.0018(7) 0.0035(7) 0.0002(7)
C12 0.0232(8) 0.0253(9) 0.0319(9) 0.0012(7) 0.0029(6) -0.0008(7)
C13 0.0306(9) 0.0307(9) 0.0251(9) 0.0031(7) 0.0016(7) -0.0014(8)
C14 0.0379(10) 0.0383(11) 0.0277(10) -0.0010(8) 0.0035(8) 0.0013(8)

loop_
_atom_type_symbol
_atom_type_description
_atom_type_scat_dispersion_real
_atom_type_scat_dispersion_imag
_atom_type_scat_source
C C 0.0033 0.0016 'International Tables Vol C Tables 4.2.6.8 and 6.1.1.4'
H H 0.0000 0.0000 'International Tables Vol C Tables 4.2.6.8 and 6.1.1.4'
O O 0.0106 0.0060 'International Tables Vol C Tables 4.2.6.8 and 6.1.1.4'

loop_
_geom_angle_atom_site_label_1
_geom_angle_atom_site_label_2
_geom_angle_atom_site_label_3
_geom_angle
_geom_angle_site_symmetry_1
_geom_angle_site_symmetry_3
_geom_angle_publ_flag
O1 C1 C2 125.0(2) . . ?
O1 C1 H1 107.3(8) . . ?
C2 C1 H1 127.7(8) . . ?
C8 O2 C5 117.86(15) . . ?
C7 C2 C3 119.08(18) . . ?
C7 C2 C1 121.40(18) . . ?
C3 C2 C1 119.53(19) . . ?
C4 C3 C2 121.21(19) . . ?
C4 C3 H3 119.4 . . ?
C2 C3 H3 119.4 . . ?
C3 C4 C5 118.52(18) . . ?
C3 C4 H4 120.7 . . ?
C5 C4 H4 120.7 . . ?
C4 C5 C6 121.36(18) . . ?
C4 C5 O2 120.21(18) . . ?
C6 C5 O2 118.35(18) . . ?
C7 C6 C5 119.58(18) . . ?
C7 C6 H6 120.2 . . ?
C5 C6 H6 120.2 . . ?
C6 C7 C2 120.25(17) . . ?
C6 C7 H7 119.9 . . ?
C2 C7 H7 119.9 . . ?
O2 C8 C9 116.16(17) . . ?
O2 C8 C13 122.72(17) . . ?
C9 C8 C13 121.12(17) . . ?
C10 C9 C8 119.20(18) . . ?
C10 C9 H9 120.4 . . ?
C8 C9 H9 120.4 . . ?
C9 C10 C11 120.87(17) . . ?
C9 C10 H10 119.6 . . ?
C11 C10 H10 119.6 . . ?
C12 C11 C10 118.66(17) . . ?
C12 C11 C14 121.43(17) . . ?
C10 C11 C14 119.90(17) . . ?
C13 C12 C11 121.40(17) . . ?
C13 C12 H12 119.3 . . ?
C11 C12 H12 119.3 . . ?
C12 C13 C8 118.74(17) . . ?
C12 C13 H13 120.6 . . ?
C8 C13 H13 120.6 . . ?
O3 C14 C11 124.70(18) . . ?
O3 C14 H14 118.4(13) . . ?
C11 C14 H14 116.9(13) . . ?

loop_
_geom_bond_atom_site_label_1
_geom_bond_atom_site_label_2
_geom_bond_distance
_geom_bond_site_symmetry_2
_geom_bond_publ_flag
O1 C1 1.207(3) . ?
C1 C2 1.478(3) . ?
C1 H1 1.039(14) . ?
O2 C8 1.384(2) . ?
O2 C5 1.399(2) . ?
C2 C7 1.395(3) . ?
C2 C3 1.402(3) . ?
O3 C14 1.220(3) . ?
C3 C4 1.382(3) . ?
C3 H3 0.9500 . ?
C4 C5 1.389(3) . ?
C4 H4 0.9500 . ?
C5 C6 1.391(3) . ?
C6 C7 1.383(3) . ?
C6 H6 0.9500 . ?
C7 H7 0.9500 . ?
C8 C9 1.397(3) . ?
C8 C13 1.399(3) . ?
C9 C10 1.387(3) . ?
C9 H9 0.9500 . ?
C10 C11 1.405(3) . ?
C10 H10 0.9500 . ?
C11 C12 1.399(2) . ?
C11 C14 1.467(3) . ?
C12 C13 1.388(3) . ?
C12 H12 0.9500 . ?
C13 H13 0.9500 . ?
C14 H14 1.03(2) . ?

loop_
_geom_torsion_atom_site_label_1
_geom_torsion_atom_site_label_2
_geom_torsion_atom_site_label_3
_geom_torsion_atom_site_label_4
_geom_torsion
_geom_torsion_site_symmetry_1
_geom_torsion_site_symmetry_2
_geom_torsion_site_symmetry_3
_geom_torsion_site_symmetry_4
_geom_torsion_publ_flag
O1 C1 C2 C7 0.6(3) . . . . ?
O1 C1 C2 C3 -179.9(2) . . . . ?
C7 C2 C3 C4 0.8(3) . . . . ?
C1 C2 C3 C4 -178.79(19) . . . . ?
C2 C3 C4 C5 -0.8(3) . . . . ?
C3 C4 C5 C6 0.3(3) . . . . ?
C3 C4 C5 O2 177.00(18) . . . . ?
C8 O2 C5 C4 83.3(2) . . . . ?
C8 O2 C5 C6 -99.9(2) . . . . ?
C4 C5 C6 C7 0.2(3) . . . . ?
O2 C5 C6 C7 -176.59(16) . . . . ?
C5 C6 C7 C2 -0.2(3) . . . . ?
C3 C2 C7 C6 -0.3(3) . . . . ?
C1 C2 C7 C6 179.26(18) . . . . ?
C5 O2 C8 C9 178.65(16) . . . . ?
C5 O2 C8 C13 -0.5(3) . . . . ?
O2 C8 C9 C10 -179.40(16) . . . . ?
C13 C8 C9 C10 -0.3(3) . . . . ?
C8 C9 C10 C11 -0.9(3) . . . . ?
C9 C10 C11 C12 1.5(3) . . . . ?
C9 C10 C11 C14 -178.02(17) . . . . ?
C10 C11 C12 C13 -0.9(2) . . . . ?
C14 C11 C12 C13 178.60(16) . . . . ?
C11 C12 C13 C8 -0.2(3) . . . . ?
O2 C8 C13 C12 179.92(16) . . . . ?
C9 C8 C13 C12 0.8(3) . . . . ?
C12 C11 C14 O3 -7.5(3) . . . . ?
C10 C11 C14 O3 172.05(19) . . . . ?

loop_
_cod_related_entry_id
_cod_related_entry_database
_cod_related_entry_code
1 ChemSpider 9543036
